data_4023895
loop_
_publ_author_name
'Cid\'alia M. G. dos Santo'
'Thomas McCabe'
'Graeme W. Watson'
'Paul E. Kruger'
'Thorfinnur Gunnlaugsson'

_publ_section_title
;
 The Recognition and Sensing of Anions through "Positive
 Allosteric Effects" Using Simple Urea--Amide Receptors
;
_journal_name_full 'Journal of Organic Chemistry'
_journal_page_first 9235
_journal_page_last 9244
_journal_paper_doi 10.1021/jo8014424
_journal_volume 73
_journal_year 2008
_chemical_formula_sum 'C16 H14 F3 N3 O2'
_chemical_formula_weight 337.30
_chemical_name_systematic
; 
 ? 
;
_space_group_IT_number 14
_symmetry_cell_setting monoclinic
_symmetry_space_group_name_Hall '-P 2ybc'
_symmetry_space_group_name_H-M 'P 1 21/c 1'
_atom_sites_solution_hydrogens geom
_atom_sites_solution_primary direct
_atom_sites_solution_secondary difmap
_audit_creation_method SHELXL-97
_cell_angle_alpha 90.00
_cell_angle_beta 105.585(2)
_cell_angle_gamma 90.00
_cell_formula_units_Z 4
_cell_length_a 11.9903(12)
_cell_length_b 7.6035(8)
_cell_length_c 17.4995(18)
_cell_measurement_reflns_used 1644
_cell_measurement_temperature 571(2)
_cell_measurement_theta_max 19.71
_cell_measurement_theta_min 2.42
_cell_volume 1536.7(3)
_computing_cell_refinement 'Bruker SMART'
_computing_data_collection 'Bruker SMART'
_computing_data_reduction 'Bruker SAINT'
_computing_molecular_graphics 'Bruker SHELXTL'
_computing_publication_material 'Bruker SHELXTL'
_computing_structure_refinement 'SHELXL-97 (Sheldrick, 1997)'
_computing_structure_solution 'SHELXS-97 (Sheldrick, 1990)'
_diffrn_ambient_temperature 571(2)
_diffrn_measured_fraction_theta_full 1.000
_diffrn_measured_fraction_theta_max 1.000
_diffrn_measurement_device_type 'CCD area detector'
_diffrn_measurement_method 'phi and omega scans'
_diffrn_radiation_monochromator graphite
_diffrn_radiation_source 'fine-focus sealed tube'
_diffrn_radiation_type MoK\a
_diffrn_radiation_wavelength 0.71073
_diffrn_reflns_av_R_equivalents 0.0560
_diffrn_reflns_av_sigmaI/netI 0.0463
_diffrn_reflns_limit_h_max 14
_diffrn_reflns_limit_h_min -13
_diffrn_reflns_limit_k_max 9
_diffrn_reflns_limit_k_min -9
_diffrn_reflns_limit_l_max 20
_diffrn_reflns_limit_l_min -20
_diffrn_reflns_number 11791
_diffrn_reflns_theta_full 25.00
_diffrn_reflns_theta_max 25.00
_diffrn_reflns_theta_min 1.76
_exptl_absorpt_coefficient_mu 0.123
_exptl_absorpt_correction_T_max 1.00000
_exptl_absorpt_correction_T_min 0.88025
_exptl_absorpt_correction_type multi-scan
_exptl_absorpt_process_details 'Blessing, ActaCryst. (1995) A51 33-38'
_exptl_crystal_colour colourless
_exptl_crystal_density_meas 0
_exptl_crystal_density_method 'not measured'
_exptl_crystal_description plate
_exptl_crystal_F_000 696
_exptl_crystal_size_max 0.31
_exptl_crystal_size_mid 0.11
_exptl_crystal_size_min 0.05
_refine_diff_density_max 0.231
_refine_diff_density_min -0.152
_refine_diff_density_rms 0.038
_refine_ls_extinction_method none
_refine_ls_goodness_of_fit_ref 1.007
_refine_ls_hydrogen_treatment constr
_refine_ls_matrix_type full
_refine_ls_number_parameters 218
_refine_ls_number_reflns 2701
_refine_ls_number_restraints 0
_refine_ls_restrained_S_all 1.007
_refine_ls_R_factor_all 0.0910
_refine_ls_R_factor_gt 0.0477
_refine_ls_shift/su_max 0.001
_refine_ls_shift/su_mean 0.000
_refine_ls_structure_factor_coef Fsqd
_refine_ls_weighting_details 'calc w=1/[\s^2^(Fo^2^)+(0.0584P)^2^+0.0788P] where P=(Fo^2^+2Fc^2^)/3'
_refine_ls_weighting_scheme calc
_refine_ls_wR_factor_gt 0.1048
_refine_ls_wR_factor_ref 0.1224
_reflns_number_gt 1702
_reflns_number_total 2701
_reflns_threshold_expression >2sigma(I)
_cod_data_source_file jo8014424_si_002.cif
_cod_data_source_block cs030m
_cod_depositor_comments
;
The following automatic conversions were performed:
'_symmetry_cell_setting' value 'Monoclinic' changed to 'monoclinic'
according to '/home/saulius/struct/CIF-dictionaries/cif_core.dic'
dictionary named 'cif_core.dic' version 2.4.1 from 2010-06-29.

Automatic conversion script
Id: cif_fix_enum 1527 2010-12-29 10:47:43Z saulius 
;
_cod_original_sg_symbol_H-M 'P 21/c'
_cod_database_code 4023895

loop_
_symmetry_equiv_pos_as_xyz
'x, y, z'
'-x, y+1/2, -z+1/2'
'-x, -y, -z'
'x, -y-1/2, z-1/2'

loop_
_atom_site_label
_atom_site_type_symbol
_atom_site_fract_x
_atom_site_fract_y
_atom_site_fract_z
_atom_site_U_iso_or_equiv
_atom_site_adp_type
_atom_site_occupancy
_atom_site_symmetry_multiplicity
_atom_site_calc_flag
_atom_site_refinement_flags
_atom_site_disorder_assembly
_atom_site_disorder_group
O2 O 0.68790(16) -0.0091(2) 0.17175(9) 0.0582(5) Uani 1 1 d . . .
O1 O 0.31619(17) 0.8452(2) 0.08726(10) 0.0651(6) Uani 1 1 d . . .
N3 N 0.34717(18) 0.6401(3) 0.18377(11) 0.0491(6) Uani 1 1 d . . .
H3 H 0.3297 0.6099 0.2265 0.059 Uiso 1 1 calc R . .
N1 N 0.73440(19) -0.0585(3) 0.05578(11) 0.0533(6) Uani 1 1 d . . .
H1 H 0.7272 -0.0162 0.0091 0.064 Uiso 1 1 calc R . .
C14 C 0.2990(2) 0.7876(4) 0.14860(14) 0.0511(7) Uani 1 1 d . . .
F2 F 1.08767(16) -0.6864(2) 0.14716(10) 0.0833(6) Uani 1 1 d . . .
C6 C 0.7961(2) -0.2161(3) 0.07345(13) 0.0445(6) Uani 1 1 d . . .
C8 C 0.5640(2) 0.2965(3) 0.10307(13) 0.0451(6) Uani 1 1 d . . .
F3 F 0.93659(17) -0.8053(2) 0.16524(11) 0.0914(6) Uani 1 1 d . . .
C5 C 0.8047(2) -0.3193(3) 0.01028(14) 0.0530(7) Uani 1 1 d . . .
H5 H 0.7718 -0.2805 -0.0413 0.064 Uiso 1 1 calc R . .
C7 C 0.6845(2) 0.0356(4) 0.10394(14) 0.0476(7) Uani 1 1 d . . .
C10 C 0.4176(2) 0.3505(3) 0.16986(14) 0.0482(7) Uani 1 1 d . . .
H10 H 0.3664 0.3081 0.1971 0.058 Uiso 1 1 calc R . .
C12 C 0.5046(2) 0.5913(3) 0.12113(15) 0.0528(7) Uani 1 1 d . . .
H12 H 0.5122 0.7117 0.1147 0.063 Uiso 1 1 calc R . .
F1 F 0.96369(17) -0.8030(2) 0.04953(11) 0.0862(6) Uani 1 1 d . . .
N2 N 0.6298(2) 0.1827(3) 0.06891(12) 0.0584(6) Uani 1 1 d . . .
H2 H 0.6358 0.2083 0.0223 0.070 Uiso 1 1 calc R . .
C9 C 0.4857(2) 0.2341(4) 0.14227(13) 0.0486(7) Uani 1 1 d . . .
H9 H 0.4791 0.1139 0.1499 0.058 Uiso 1 1 calc R . .
C11 C 0.4241(2) 0.5281(3) 0.15788(13) 0.0428(6) Uani 1 1 d . . .
C1 C 0.9122(2) -0.5358(3) 0.09810(14) 0.0497(7) Uani 1 1 d . . .
C13 C 0.5733(2) 0.4756(4) 0.09425(15) 0.0556(7) Uani 1 1 d . . .
H13 H 0.6273 0.5190 0.0696 0.067 Uiso 1 1 calc R . .
C4 C 0.8612(2) -0.4783(4) 0.02238(15) 0.0559(7) Uani 1 1 d . . .
H4 H 0.8649 -0.5471 -0.0208 0.067 Uiso 1 1 calc R . .
C3 C 0.8483(2) -0.2722(4) 0.14955(14) 0.0568(7) Uani 1 1 d . . .
H3A H 0.8451 -0.2031 0.1927 0.068 Uiso 1 1 calc R . .
C15 C 0.2190(3) 0.8798(4) 0.18786(18) 0.0794(10) Uani 1 1 d . . .
H15A H 0.2538 0.9880 0.2108 0.119 Uiso 1 1 calc R . .
H15B H 0.2048 0.8060 0.2288 0.119 Uiso 1 1 calc R . .
H15C H 0.1471 0.9045 0.1492 0.119 Uiso 1 1 calc R . .
C2 C 0.9053(2) -0.4309(4) 0.16124(15) 0.0571(7) Uani 1 1 d . . .
H2A H 0.9399 -0.4686 0.2127 0.069 Uiso 1 1 calc R . .
C16 C 0.9733(3) -0.7048(4) 0.11376(17) 0.0633(8) Uani 1 1 d . . .

loop_
_atom_site_aniso_label
_atom_site_aniso_U_11
_atom_site_aniso_U_22
_atom_site_aniso_U_33
_atom_site_aniso_U_23
_atom_site_aniso_U_13
_atom_site_aniso_U_12
O2 0.0832(14) 0.0617(12) 0.0370(9) 0.0044(9) 0.0290(9) 0.0149(10)
O1 0.0942(15) 0.0634(12) 0.0470(11) 0.0173(9) 0.0350(10) 0.0182(11)
N3 0.0671(15) 0.0532(14) 0.0332(11) 0.0065(10) 0.0242(11) 0.0092(12)
N1 0.0740(15) 0.0584(14) 0.0327(11) 0.0080(10) 0.0235(11) 0.0172(13)
C14 0.0670(19) 0.0533(17) 0.0372(14) 0.0002(13) 0.0214(13) 0.0039(14)
F2 0.0666(12) 0.0943(14) 0.0854(13) 0.0082(10) 0.0140(10) 0.0243(10)
C6 0.0516(16) 0.0487(16) 0.0366(13) 0.0072(12) 0.0178(12) 0.0017(13)
C8 0.0552(16) 0.0477(16) 0.0359(13) 0.0010(12) 0.0184(12) 0.0065(13)
F3 0.1127(15) 0.0752(13) 0.0953(14) 0.0368(11) 0.0432(12) 0.0211(11)
C5 0.0624(18) 0.0662(19) 0.0310(13) 0.0011(12) 0.0137(12) 0.0115(15)
C7 0.0586(17) 0.0527(17) 0.0357(13) -0.0018(12) 0.0197(12) -0.0014(14)
C10 0.0535(16) 0.0542(17) 0.0422(14) 0.0083(12) 0.0220(13) 0.0015(14)
C12 0.0667(18) 0.0437(16) 0.0569(16) -0.0001(13) 0.0321(15) -0.0035(14)
F1 0.1163(15) 0.0662(11) 0.0753(12) -0.0074(10) 0.0242(11) 0.0208(10)
N2 0.0835(17) 0.0590(15) 0.0429(12) 0.0107(11) 0.0345(12) 0.0182(13)
C9 0.0586(17) 0.0434(15) 0.0468(15) 0.0071(12) 0.0197(13) -0.0013(13)
C11 0.0517(16) 0.0482(16) 0.0305(12) 0.0004(11) 0.0143(12) -0.0003(13)
C1 0.0551(17) 0.0513(16) 0.0442(15) 0.0039(13) 0.0156(13) 0.0019(14)
C13 0.0631(18) 0.0562(18) 0.0568(16) 0.0060(14) 0.0320(14) -0.0024(15)
C4 0.0648(18) 0.0643(19) 0.0404(14) -0.0049(13) 0.0170(13) 0.0110(15)
C3 0.076(2) 0.0606(18) 0.0337(13) -0.0013(13) 0.0141(13) 0.0108(16)
C15 0.104(3) 0.078(2) 0.070(2) 0.0117(17) 0.048(2) 0.029(2)
C2 0.0667(19) 0.0660(19) 0.0366(14) 0.0085(13) 0.0105(13) 0.0078(16)
C16 0.073(2) 0.065(2) 0.0522(17) 0.0100(16) 0.0173(16) 0.0111(17)

loop_
_atom_type_symbol
_atom_type_description
_atom_type_scat_dispersion_real
_atom_type_scat_dispersion_imag
_atom_type_scat_source
C C 0.0033 0.0016 'International Tables Vol C Tables 4.2.6.8 and 6.1.1.4'
H H 0.0000 0.0000 'International Tables Vol C Tables 4.2.6.8 and 6.1.1.4'
N N 0.0061 0.0033 'International Tables Vol C Tables 4.2.6.8 and 6.1.1.4'
O O 0.0106 0.0060 'International Tables Vol C Tables 4.2.6.8 and 6.1.1.4'
F F 0.0171 0.0103 'International Tables Vol C Tables 4.2.6.8 and 6.1.1.4'

loop_
_geom_angle_atom_site_label_1
_geom_angle_atom_site_label_2
_geom_angle_atom_site_label_3
_geom_angle
_geom_angle_site_symmetry_1
_geom_angle_site_symmetry_3
_geom_angle_publ_flag
C14 N3 C11 126.61(19) . . ?
C7 N1 C6 127.4(2) . . ?
O1 C14 N3 123.4(2) . . ?
O1 C14 C15 120.9(2) . . ?
N3 C14 C15 115.7(2) . . ?
C3 C6 C5 119.0(2) . . ?
C3 C6 N1 123.7(2) . . ?
C5 C6 N1 117.3(2) . . ?
C13 C8 C9 118.6(2) . . ?
C13 C8 N2 119.2(2) . . ?
C9 C8 N2 122.1(2) . . ?
C4 C5 C6 121.1(2) . . ?
O2 C7 N2 123.6(2) . . ?
O2 C7 N1 123.3(2) . . ?
N2 C7 N1 113.2(2) . . ?
C11 C10 C9 121.1(2) . . ?
C13 C12 C11 119.7(2) . . ?
C7 N2 C8 124.9(2) . . ?
C10 C9 C8 119.9(2) . . ?
C10 C11 C12 119.2(2) . . ?
C10 C11 N3 118.3(2) . . ?
C12 C11 N3 122.4(2) . . ?
C4 C1 C2 118.7(2) . . ?
C4 C1 C16 122.0(2) . . ?
C2 C1 C16 119.3(2) . . ?
C12 C13 C8 121.4(2) . . ?
C1 C4 C5 120.1(2) . . ?
C2 C3 C6 119.6(2) . . ?
C3 C2 C1 121.4(2) . . ?
F1 C16 F3 106.2(3) . . ?
F1 C16 F2 105.8(2) . . ?
F3 C16 F2 104.3(2) . . ?
F1 C16 C1 114.1(2) . . ?
F3 C16 C1 112.7(2) . . ?
F2 C16 C1 112.9(3) . . ?

loop_
_geom_bond_atom_site_label_1
_geom_bond_atom_site_label_2
_geom_bond_distance
_geom_bond_site_symmetry_2
_geom_bond_publ_flag
O2 C7 1.225(3) . ?
O1 C14 1.227(3) . ?
N3 C14 1.334(3) . ?
N3 C11 1.416(3) . ?
N1 C7 1.360(3) . ?
N1 C6 1.398(3) . ?
C14 C15 1.496(4) . ?
F2 C16 1.346(3) . ?
C6 C3 1.378(3) . ?
C6 C5 1.382(3) . ?
C8 C13 1.379(3) . ?
C8 C9 1.387(3) . ?
C8 N2 1.408(3) . ?
F3 C16 1.342(3) . ?
C5 C4 1.374(3) . ?
C7 N2 1.357(3) . ?
C10 C11 1.372(3) . ?
C10 C9 1.376(3) . ?
C12 C13 1.372(3) . ?
C12 C11 1.383(3) . ?
F1 C16 1.328(3) . ?
C1 C4 1.373(3) . ?
C1 C2 1.383(3) . ?
C1 C16 1.468(4) . ?
C3 C2 1.374(4) . ?

loop_
_cod_related_entry_id
_cod_related_entry_database
_cod_related_entry_code
1 ChemSpider 30658801
